data_4070166
loop_
_publ_author_name
'Castro-Rodrigo, Ruth'
'Esteruelas, Miguel A.'
'Fuertes, Sara'
'L\'opez, Ana M.'
'Mozo, Silvia'
'O\~nate, Enrique'

_publ_section_title
;
 Olefin&#x2212;Alkylidene Equilibrium of 2-Vinylpyridine in Osmium- and
 Ruthenium-Hydrido-Tris(pyrazolyl)borate and Osmium-Cyclopentadienyl
 Complexes
;
_journal_issue 20
_journal_name_full Organometallics
_journal_page_first 5941
_journal_paper_doi 10.1021/om900635p
_journal_volume 28
_journal_year 2009
_chemical_formula_moiety 'C25 H38 B N7 Os P, B F4'
_chemical_formula_sum 'C25 H38 B2 F4 N7 Os P'
_chemical_formula_weight 755.41
_chemical_name_systematic
; 
 ? 
;
_space_group_IT_number 61
_symmetry_cell_setting orthorhombic
_symmetry_space_group_name_Hall '-P 2ac 2ab'
_symmetry_space_group_name_H-M 'P b c a'
_atom_sites_solution_hydrogens geom
_atom_sites_solution_primary heavy
_atom_sites_solution_secondary difmap
_audit_creation_method SHELXL-97
_cell_angle_alpha 90.00
_cell_angle_beta 90.00
_cell_angle_gamma 90.00
_cell_formula_units_Z 8
_cell_length_a 14.314(2)
_cell_length_b 14.844(2)
_cell_length_c 27.886(4)
_cell_measurement_reflns_used 2748
_cell_measurement_temperature 100(2)
_cell_measurement_theta_max 18
_cell_measurement_theta_min 2
_cell_volume 5925.1(14)
_computing_cell_refinement 'SAINT+ v. 6.02 (Bruker AXS, 1999)'
_computing_data_collection 'SMART v. 5.625 (Bruker AXS, 2000)'
_computing_data_reduction 'SAINT+ v. 6.02 (Bruker AXS, 1999)'
_computing_molecular_graphics 'XP, SHELXTL v. 6.1 (Bruker, 2000)'
_computing_publication_material 'XCIF, SHELXTL v. 6.1 (Bruker, 2000)'
_computing_structure_refinement 'SHELXL-97 (Sheldrick, 1997)'
_computing_structure_solution 'SHELXS-97 (Sheldrick, 1990)'
_diffrn_ambient_temperature 100(2)
_diffrn_detector_area_resol_mean 8.26
_diffrn_measured_fraction_theta_full 1.000
_diffrn_measured_fraction_theta_max 1.000
_diffrn_measurement_device_type 'Bruker SMART APEX CCD system'
_diffrn_measurement_method '\w rotations with narrow frames'
_diffrn_radiation_monochromator graphite
_diffrn_radiation_source 'normal-focus sealed tube'
_diffrn_radiation_type MoK\a
_diffrn_radiation_wavelength 0.71073
_diffrn_reflns_av_R_equivalents 0.1347
_diffrn_reflns_av_sigmaI/netI 0.0683
_diffrn_reflns_limit_h_max 18
_diffrn_reflns_limit_h_min -18
_diffrn_reflns_limit_k_max 19
_diffrn_reflns_limit_k_min -19
_diffrn_reflns_limit_l_max 36
_diffrn_reflns_limit_l_min -36
_diffrn_reflns_number 68399
_diffrn_reflns_theta_full 27.50
_diffrn_reflns_theta_max 27.50
_diffrn_reflns_theta_min 1.46
_diffrn_standards_decay_% 'no decay'
_exptl_absorpt_coefficient_mu 4.412
_exptl_absorpt_correction_T_max 0.843
_exptl_absorpt_correction_T_min 0.668
_exptl_absorpt_correction_type multi-scan
_exptl_absorpt_process_details
;
 Absorption correction performed with SADABS program. This is based on the
method of Blessing: Blessing, R. H., Acta Crystallogr., Sect. A 1995, 51, 33.
;
_exptl_crystal_colour 'dark red'
_exptl_crystal_density_diffrn 1.694
_exptl_crystal_density_method 'not measured'
_exptl_crystal_description 'irregular block'
_exptl_crystal_F_000 2992
_exptl_crystal_size_max 0.10
_exptl_crystal_size_mid 0.08
_exptl_crystal_size_min 0.04
_refine_diff_density_max 1.889
_refine_diff_density_min -2.543
_refine_diff_density_rms 0.173
_refine_ls_extinction_method none
_refine_ls_goodness_of_fit_ref 1.034
_refine_ls_hydrogen_treatment mixed
_refine_ls_matrix_type full
_refine_ls_number_parameters 374
_refine_ls_number_reflns 6804
_refine_ls_number_restraints 32
_refine_ls_restrained_S_all 1.035
_refine_ls_R_factor_all 0.0903
_refine_ls_R_factor_gt 0.0552
_refine_ls_shift/su_max 0.036
_refine_ls_shift/su_mean 0.003
_refine_ls_structure_factor_coef Fsqd
_refine_ls_weighting_details 'calc w=1/[\s^2^(Fo^2^)+(0.0316P)^2^+52.9647P] where P=(Fo^2^+2Fc^2^)/3'
_refine_ls_weighting_scheme calc
_refine_ls_wR_factor_gt 0.1014
_refine_ls_wR_factor_ref 0.1124
_reflns_number_gt 4808
_reflns_number_total 6804
_reflns_threshold_expression >2sigma(I)
_cod_data_source_file om900635p_si_001.cif
_cod_data_source_block mae380as
_cod_original_cell_volume 5925.4(14)
_cod_original_sg_symbol_H-M Pbca
_cod_database_code 4070166

loop_
_symmetry_equiv_pos_as_xyz
'x, y, z'
'-x+1/2, -y, z+1/2'
'-x, y+1/2, -z+1/2'
'x+1/2, -y+1/2, -z'
'-x, -y, -z'
'x-1/2, y, -z-1/2'
'x, -y-1/2, z-1/2'
'-x-1/2, y-1/2, z'

loop_
_atom_site_label
_atom_site_type_symbol
_atom_site_fract_x
_atom_site_fract_y
_atom_site_fract_z
_atom_site_U_iso_or_equiv
_atom_site_adp_type
_atom_site_occupancy
_atom_site_symmetry_multiplicity
_atom_site_calc_flag
_atom_site_refinement_flags
_atom_site_disorder_assembly
_atom_site_disorder_group
Os Os 0.079598(19) 0.047255(19) 0.397223(10) 0.01863(9) Uani 1 1 d . . .
P P 0.03680(14) -0.00737(13) 0.31863(7) 0.0207(4) Uani 1 1 d . . .
B2A B 0.6357(12) 0.133(3) 0.3774(10) 0.055(3) Uiso 0.50 1 d PDU A 1
F1A F 0.5991(9) 0.0570(8) 0.3558(5) 0.052(3) Uiso 0.50 1 d PDU A 1
F2A F 0.6494(9) 0.1160(8) 0.4257(4) 0.072(3) Uiso 0.50 1 d PDU A 1
F3A F 0.7128(7) 0.1775(8) 0.3618(4) 0.058(3) Uiso 0.50 1 d PDU A 1
F4A F 0.5694(7) 0.2019(6) 0.3721(4) 0.040(2) Uiso 0.50 1 d PDU A 1
B2B B 0.6335(12) 0.124(3) 0.3783(10) 0.055(3) Uiso 0.50 1 d PDU B 2
F1B F 0.5717(9) 0.1839(9) 0.3987(5) 0.075(3) Uiso 0.50 1 d PDU B 2
F2B F 0.6679(9) 0.0667(8) 0.4133(4) 0.076(4) Uiso 0.50 1 d PDU B 2
F3B F 0.7075(7) 0.1479(9) 0.3504(4) 0.062(3) Uiso 0.50 1 d PDU B 2
F4B F 0.5829(9) 0.0731(8) 0.3446(4) 0.050(3) Uiso 0.50 1 d PDU B 2
N1 N 0.0334(4) 0.1790(4) 0.3872(2) 0.0209(14) Uani 1 1 d . . .
N2 N 0.1385(4) 0.0962(4) 0.4624(2) 0.0212(14) Uani 1 1 d . . .
N3 N 0.2163(4) 0.0588(4) 0.4814(2) 0.0251(15) Uani 1 1 d . . .
N4 N 0.1172(4) -0.0796(4) 0.4213(2) 0.0205(14) Uani 1 1 d . . .
N5 N 0.2031(4) -0.0918(4) 0.4425(2) 0.0244(15) Uani 1 1 d . . .
N6 N 0.2282(4) 0.0669(4) 0.3741(2) 0.0221(14) Uani 1 1 d . . .
N7 N 0.2959(4) 0.0321(4) 0.4043(2) 0.0230(14) Uani 1 1 d . . .
B1 B 0.2693(6) -0.0132(6) 0.4517(3) 0.025(2) Uani 1 1 d . . .
H1 H 0.331(6) -0.035(5) 0.468(3) 0.030 Uiso 1 1 d . . .
C1 C -0.0562(5) 0.1944(5) 0.4011(3) 0.0272(18) Uani 1 1 d . . .
C2 C -0.1058(6) 0.1155(6) 0.4212(3) 0.0288(19) Uani 1 1 d . . .
H2A H -0.161(6) 0.097(6) 0.402(3) 0.035 Uiso 1 1 d . . .
H2B H -0.137(6) 0.130(6) 0.455(3) 0.035 Uiso 1 1 d . . .
C3 C -0.0399(6) 0.0378(6) 0.4247(3) 0.0240(17) Uani 1 1 d . . .
H3 H -0.056(6) 0.000(6) 0.443(3) 0.029 Uiso 1 1 d . . .
C4 C -0.0959(5) 0.2805(5) 0.3977(3) 0.0300(18) Uani 1 1 d . . .
H4 H -0.1592 0.2899 0.4066 0.036 Uiso 1 1 calc R . .
C5 C -0.0426(6) 0.3515(5) 0.3813(3) 0.032(2) Uani 1 1 d . . .
H5 H -0.0689 0.4100 0.3782 0.038 Uiso 1 1 calc R . .
C6 C 0.0503(6) 0.3357(5) 0.3693(3) 0.032(2) Uani 1 1 d . . .
H6 H 0.0892 0.3835 0.3585 0.038 Uiso 1 1 calc R . .
C7 C 0.0848(6) 0.2492(5) 0.3735(3) 0.0237(16) Uani 1 1 d . . .
H7 H 0.1488 0.2392 0.3661 0.028 Uiso 1 1 calc R . .
C8 C 0.1118(6) 0.1611(5) 0.4929(3) 0.0269(18) Uani 1 1 d . . .
H8 H 0.0583 0.1981 0.4888 0.032 Uiso 1 1 calc R . .
C9 C 0.1732(6) 0.1667(5) 0.5311(3) 0.0282(19) Uani 1 1 d . . .
H9 H 0.1709 0.2072 0.5574 0.034 Uiso 1 1 calc R . .
C10 C 0.2381(6) 0.1005(6) 0.5225(3) 0.0287(19) Uani 1 1 d . . .
H10 H 0.2899 0.0865 0.5424 0.034 Uiso 1 1 calc R . .
C11 C 0.0731(6) -0.1600(5) 0.4234(3) 0.0247(17) Uani 1 1 d . . .
H11 H 0.0120 -0.1716 0.4117 0.030 Uiso 1 1 calc R . .
C12 C 0.1309(6) -0.2233(5) 0.4454(3) 0.030(2) Uani 1 1 d . . .
H12 H 0.1171 -0.2849 0.4512 0.036 Uiso 1 1 calc R . .
C13 C 0.2104(6) -0.1792(5) 0.4569(3) 0.0272(19) Uani 1 1 d . . .
H13 H 0.2629 -0.2051 0.4725 0.033 Uiso 1 1 calc R . .
C14 C 0.2744(5) 0.1103(5) 0.3392(3) 0.0236(17) Uani 1 1 d . . .
H14 H 0.2458 0.1405 0.3130 0.028 Uiso 1 1 calc R . .
C15 C 0.3697(6) 0.1047(5) 0.3467(3) 0.0285(19) Uani 1 1 d . . .
H15 H 0.4172 0.1295 0.3269 0.034 Uiso 1 1 calc R . .
C16 C 0.3829(5) 0.0569(5) 0.3882(3) 0.0221(16) Uani 1 1 d . . .
H16 H 0.4411 0.0434 0.4030 0.027 Uiso 1 1 calc R . .
C17 C 0.1409(5) -0.0601(5) 0.2881(3) 0.0241(17) Uani 1 1 d . . .
H17 H 0.1895 -0.0117 0.2866 0.029 Uiso 1 1 calc R . .
C18 C 0.1848(6) -0.1367(5) 0.3172(3) 0.0299(19) Uani 1 1 d . . .
H18A H 0.1379 -0.1835 0.3230 0.045 Uiso 1 1 calc R . .
H18B H 0.2072 -0.1131 0.3480 0.045 Uiso 1 1 calc R . .
H18C H 0.2374 -0.1623 0.2994 0.045 Uiso 1 1 calc R . .
C19 C 0.1265(6) -0.0910(6) 0.2365(3) 0.0291(19) Uani 1 1 d . . .
H19A H 0.1874 -0.1003 0.2212 0.044 Uiso 1 1 calc R . .
H19B H 0.0915 -0.0450 0.2189 0.044 Uiso 1 1 calc R . .
H19C H 0.0913 -0.1477 0.2363 0.044 Uiso 1 1 calc R . .
C20 C -0.0031(6) 0.0759(5) 0.2730(3) 0.0247(18) Uani 1 1 d . . .
H20 H -0.0171 0.0407 0.2433 0.030 Uiso 1 1 calc R . .
C21 C -0.0947(6) 0.1230(6) 0.2871(3) 0.034(2) Uani 1 1 d . . .
H21A H -0.0816 0.1697 0.3110 0.051 Uiso 1 1 calc R . .
H21B H -0.1381 0.0788 0.3006 0.051 Uiso 1 1 calc R . .
H21C H -0.1227 0.1507 0.2586 0.051 Uiso 1 1 calc R . .
C22 C 0.0721(6) 0.1434(6) 0.2595(3) 0.0324(19) Uani 1 1 d . . .
H22A H 0.0479 0.1845 0.2349 0.049 Uiso 1 1 calc R . .
H22B H 0.1267 0.1113 0.2468 0.049 Uiso 1 1 calc R . .
H22C H 0.0904 0.1779 0.2879 0.049 Uiso 1 1 calc R . .
C23 C -0.0548(5) -0.0980(5) 0.3151(3) 0.0233(17) Uani 1 1 d . . .
H23 H -0.0222 -0.1560 0.3226 0.028 Uiso 1 1 calc R . .
C24 C -0.1346(5) -0.0902(6) 0.3508(3) 0.0283(19) Uani 1 1 d . . .
H24A H -0.1712 -0.0360 0.3438 0.042 Uiso 1 1 calc R . .
H24B H -0.1092 -0.0862 0.3834 0.042 Uiso 1 1 calc R . .
H24C H -0.1748 -0.1434 0.3483 0.042 Uiso 1 1 calc R . .
C25 C -0.0983(6) -0.1099(6) 0.2646(3) 0.030(2) Uani 1 1 d . . .
H25A H -0.1382 -0.1635 0.2644 0.045 Uiso 1 1 calc R . .
H25B H -0.0483 -0.1170 0.2409 0.045 Uiso 1 1 calc R . .
H25C H -0.1358 -0.0567 0.2567 0.045 Uiso 1 1 calc R . .

loop_
_atom_site_aniso_label
_atom_site_aniso_U_11
_atom_site_aniso_U_22
_atom_site_aniso_U_33
_atom_site_aniso_U_23
_atom_site_aniso_U_13
_atom_site_aniso_U_12
Os 0.01904(14) 0.01552(13) 0.02134(14) -0.00040(14) 0.00119(14) -0.00080(13)
P 0.0233(10) 0.0164(10) 0.0226(10) 0.0002(8) 0.0005(8) 0.0019(8)
N1 0.026(3) 0.020(3) 0.016(3) -0.004(3) -0.002(3) 0.007(3)
N2 0.015(3) 0.023(3) 0.025(4) 0.002(3) -0.001(3) -0.001(3)
N3 0.023(3) 0.026(4) 0.026(4) 0.001(3) 0.000(3) -0.002(3)
N4 0.022(3) 0.015(3) 0.024(3) 0.001(3) -0.001(3) 0.000(3)
N5 0.023(3) 0.020(3) 0.029(4) 0.001(3) -0.001(3) -0.001(3)
N6 0.023(3) 0.015(3) 0.028(3) 0.000(3) 0.003(3) -0.002(3)
N7 0.021(3) 0.021(3) 0.028(4) -0.006(3) -0.002(3) 0.002(3)
B1 0.019(4) 0.030(5) 0.025(5) 0.002(4) 0.004(4) 0.007(4)
C1 0.032(4) 0.026(4) 0.023(4) -0.002(4) 0.000(4) 0.000(3)
C2 0.028(5) 0.025(4) 0.034(5) -0.004(4) 0.006(4) -0.004(3)
C3 0.030(4) 0.022(4) 0.020(4) 0.002(3) 0.002(3) -0.010(4)
C4 0.029(4) 0.026(4) 0.035(4) -0.011(4) 0.004(4) 0.008(3)
C5 0.047(5) 0.016(4) 0.033(5) -0.002(4) -0.001(4) 0.007(4)
C6 0.050(6) 0.019(4) 0.027(5) -0.001(3) 0.001(4) -0.004(4)
C7 0.022(4) 0.018(4) 0.032(4) -0.001(3) 0.003(4) -0.007(3)
C8 0.027(4) 0.023(4) 0.031(5) -0.003(4) 0.006(4) -0.007(3)
C9 0.031(5) 0.027(4) 0.027(5) -0.002(4) 0.010(4) -0.010(4)
C10 0.024(4) 0.033(5) 0.028(4) 0.004(4) -0.001(4) -0.011(4)
C11 0.036(4) 0.024(4) 0.014(4) 0.008(3) 0.010(4) -0.007(4)
C12 0.041(5) 0.011(4) 0.039(5) -0.003(4) 0.005(4) -0.002(4)
C13 0.041(5) 0.022(4) 0.019(4) 0.003(3) 0.000(4) 0.007(4)
C14 0.031(4) 0.020(4) 0.020(4) -0.002(3) 0.005(3) -0.002(3)
C15 0.025(4) 0.025(4) 0.036(5) -0.009(4) 0.007(4) -0.005(3)
C16 0.021(3) 0.015(4) 0.030(4) -0.006(3) 0.004(3) -0.002(3)
C17 0.027(4) 0.020(4) 0.025(4) -0.001(3) -0.005(3) -0.003(3)
C18 0.040(5) 0.026(4) 0.023(4) 0.000(4) 0.000(4) 0.015(4)
C19 0.031(5) 0.032(5) 0.025(5) -0.009(4) 0.001(4) -0.002(4)
C20 0.038(5) 0.016(4) 0.020(4) 0.000(3) -0.003(4) 0.001(3)
C21 0.042(5) 0.029(5) 0.031(5) 0.001(4) -0.005(4) 0.013(4)
C22 0.039(5) 0.026(4) 0.033(5) 0.007(4) -0.006(4) -0.002(4)
C23 0.020(4) 0.024(4) 0.026(4) -0.006(3) 0.001(3) 0.005(3)
C24 0.026(4) 0.026(4) 0.033(5) 0.002(4) -0.005(4) -0.005(4)
C25 0.025(5) 0.031(5) 0.033(5) -0.005(4) -0.004(4) -0.001(4)

loop_
_atom_type_symbol
_atom_type_description
_atom_type_scat_dispersion_real
_atom_type_scat_dispersion_imag
_atom_type_scat_source
C C 0.0033 0.0016 'International Tables Vol C Tables 4.2.6.8 and 6.1.1.4'
H H 0.0000 0.0000 'International Tables Vol C Tables 4.2.6.8 and 6.1.1.4'
B B 0.0013 0.0007 'International Tables Vol C Tables 4.2.6.8 and 6.1.1.4'
N N 0.0061 0.0033 'International Tables Vol C Tables 4.2.6.8 and 6.1.1.4'
F F 0.0171 0.0103 'International Tables Vol C Tables 4.2.6.8 and 6.1.1.4'
P P 0.1023 0.0942 'International Tables Vol C Tables 4.2.6.8 and 6.1.1.4'
Os Os -1.2165 7.6030 'International Tables Vol C Tables 4.2.6.8 and 6.1.1.4'

loop_
_geom_angle_atom_site_label_1
_geom_angle_atom_site_label_2
_geom_angle_atom_site_label_3
_geom_angle
C3 Os N4 92.1(3)
C3 Os N1 80.5(3)
N4 Os N1 168.5(2)
C3 Os N2 92.1(3)
N4 Os N2 86.0(2)
N1 Os N2 85.4(2)
C3 Os N6 172.1(3)
N4 Os N6 88.0(2)
N1 Os N6 98.1(2)
N2 Os N6 79.9(2)
C3 Os P 96.6(2)
N4 Os P 93.17(18)
N1 Os P 96.48(17)
N2 Os P 171.28(17)
N6 Os P 91.36(17)
C20 P C23 103.0(4)
C20 P C17 102.1(4)
C23 P C17 103.3(3)
C20 P Os 118.3(3)
C23 P Os 117.6(3)
C17 P Os 110.4(2)
F3A B2A F1A 125(3)
F3A B2A F2A 106.4(16)
F1A B2A F2A 109(2)
F3A B2A F4A 99(2)
F1A B2A F4A 107.1(11)
F2A B2A F4A 109(3)
F3B B2B F1B 125(3)
F3B B2B F2B 106.6(16)
F1B B2B F2B 109(2)
F3B B2B F4B 99(2)
F1B B2B F4B 107.0(11)
F2B B2B F4B 109(3)
C7 N1 C1 118.1(7)
C7 N1 Os 126.7(5)
C1 N1 Os 114.8(5)
C8 N2 N3 106.4(6)
C8 N2 Os 132.3(5)
N3 N2 Os 121.2(5)
C10 N3 N2 109.6(6)
C10 N3 B1 131.4(7)
N2 N3 B1 118.6(6)
C11 N4 N5 106.4(6)
C11 N4 Os 134.1(5)
N5 N4 Os 119.4(5)
C13 N5 N4 108.7(6)
C13 N5 B1 129.2(7)
N4 N5 B1 121.8(6)
C14 N6 N7 106.0(6)
C14 N6 Os 137.6(5)
N7 N6 Os 116.2(4)
C16 N7 N6 109.6(6)
C16 N7 B1 128.7(7)
N6 N7 B1 121.0(6)
N5 B1 N7 110.2(7)
N5 B1 N3 108.2(6)
N7 B1 N3 106.2(6)
N1 C1 C4 121.1(7)
N1 C1 C2 115.3(7)
C4 C1 C2 123.6(7)
C1 C2 C3 109.5(7)
C2 C3 Os 119.4(6)
C5 C4 C1 119.7(7)
C4 C5 C6 118.7(8)
C7 C6 C5 118.6(8)
N1 C7 C6 123.6(8)
N2 C8 C9 110.5(7)
C10 C9 C8 104.5(7)
N3 C10 C9 108.9(7)
N4 C11 C12 109.7(7)
C13 C12 C11 106.2(7)
C12 C13 N5 109.1(7)
N6 C14 C15 110.3(7)
C16 C15 C14 107.2(7)
C15 C16 N7 106.8(7)
C19 C17 C18 109.4(6)
C19 C17 P 116.3(5)
C18 C17 P 113.1(5)
C22 C20 C21 111.6(7)
C22 C20 P 112.9(6)
C21 C20 P 112.9(6)
C24 C23 C25 107.6(6)
C24 C23 P 115.8(5)
C25 C23 P 114.1(6)

loop_
_geom_bond_atom_site_label_1
_geom_bond_atom_site_label_2
_geom_bond_distance
Os C3 1.879(8)
Os N4 2.070(6)
Os N1 2.083(6)
Os N2 2.132(6)
Os N6 2.241(6)
Os P 2.416(2)
P C20 1.863(8)
P C23 1.882(8)
P C17 1.886(8)
B2A F3A 1.361(16)
B2A F1A 1.38(5)
B2A F2A 1.39(2)
B2A F4A 1.41(4)
B2B F3B 1.362(16)
B2B F1B 1.38(5)
B2B F2B 1.39(2)
B2B F4B 1.41(4)
N1 C7 1.333(9)
N1 C1 1.358(10)
N2 C8 1.339(10)
N2 N3 1.353(8)
N3 C10 1.339(10)
N3 B1 1.549(11)
N4 C11 1.352(9)
N4 N5 1.376(8)
N5 C13 1.363(10)
N5 B1 1.525(11)
N6 C14 1.343(9)
N6 N7 1.384(9)
N7 C16 1.374(9)
N7 B1 1.530(11)
C1 C4 1.402(11)
C1 C2 1.481(11)
C2 C3 1.493(12)
C4 C5 1.378(12)
C5 C6 1.391(12)
C6 C7 1.381(11)
C8 C9 1.384(11)
C9 C10 1.374(11)
C11 C12 1.394(11)
C12 C13 1.350(11)
C14 C15 1.383(11)
C15 C16 1.371(11)
C17 C19 1.524(10)
C17 C18 1.532(10)
C20 C22 1.519(11)
C20 C21 1.537(11)
C23 C24 1.519(11)
C23 C25 1.549(11)
